data_7055462
loop_
_publ_author_name
'Lahoud, Marcelo G.'
'Muniz, Elaine C.'
'Arroyos, Guilherme'
'F\'avaro, Marcelo A.'
'Davolos, Marian R.'
'D'Vries, Richard F.'
'Ellena, Javier'
'Freitas, Rafael S.'
'Arrighi, Everton'
'Frem, Regina C. G.'

_publ_section_title
;
 Rare earth coordination dinuclear compounds constructed from
 3,5-dicarboxypyrazolate and succinate intermetallic bridges
;
_journal_issue 6
_journal_name_full 'New J. Chem.'
_journal_page_first 5338
_journal_paper_doi 10.1039/C6NJ00140H
_journal_volume 40
_journal_year 2016
_chemical_formula_moiety '2(C14 H24 N4 O20 Pr2), 1.5(H4 O2)'
_chemical_formula_sum 'C28 H54 N8 O43 Pr4'
_chemical_formula_weight 1754.43
_chemical_name_systematic
;
 ?
;
_space_group_crystal_system triclinic
_space_group_IT_number 2
_space_group_name_Hall '-P 1'
_space_group_name_H-M_alt 'P -1'
_symmetry_space_group_name_Hall '-P 1'
_symmetry_space_group_name_H-M 'P -1'
_atom_sites_solution_hydrogens mixed
_audit_creation_date 2015-11-26
_audit_creation_method
;
Olex2 1.2
(compiled 2015.09.30 svn.r3233 for OlexSys, GUI svn.r5103)
;
_audit_update_record
;
2015-11-30 deposited with the CCDC.
2016-04-08 downloaded from the CCDC.
;
_cell_angle_alpha 73.6620(10)
_cell_angle_beta 70.046(2)
_cell_angle_gamma 64.068(2)
_cell_formula_units_Z 1
_cell_length_a 10.2460(2)
_cell_length_b 11.5340(2)
_cell_length_c 13.6610(4)
_cell_measurement_reflns_used 10063
_cell_measurement_temperature 293(2)
_cell_measurement_theta_max 27.485
_cell_measurement_theta_min 2.91
_cell_volume 1347.95(6)
_computing_molecular_graphics 'Olex2 (Dolomanov et al., 2009)'
_computing_publication_material 'Olex2 (Dolomanov et al., 2009)'
_computing_structure_refinement 'ShelXL (Sheldrick, 2015)'
_diffrn_ambient_temperature 293.15
_diffrn_detector_area_resol_mean 9
_diffrn_measured_fraction_theta_full 0.996
_diffrn_measured_fraction_theta_max 0.973
_diffrn_measurement_device_type KappaCCD
_diffrn_measurement_method 'CCD rotation images, thick slices'
_diffrn_radiation_type MoK\a
_diffrn_radiation_wavelength 0.71073
_diffrn_reflns_av_R_equivalents 0.0631
_diffrn_reflns_av_unetI/netI 0.0505
_diffrn_reflns_Laue_measured_fraction_full 0.996
_diffrn_reflns_Laue_measured_fraction_max 0.973
_diffrn_reflns_limit_h_max 13
_diffrn_reflns_limit_h_min -13
_diffrn_reflns_limit_k_max 13
_diffrn_reflns_limit_k_min -14
_diffrn_reflns_limit_l_max 17
_diffrn_reflns_limit_l_min -17
_diffrn_reflns_number 20208
_diffrn_reflns_point_group_measured_fraction_full 0.996
_diffrn_reflns_point_group_measured_fraction_max 0.973
_diffrn_reflns_theta_full 25.242
_diffrn_reflns_theta_max 27.544
_diffrn_reflns_theta_min 3.108
_diffrn_source 'Enraf Nonius FR590'
_exptl_absorpt_coefficient_mu 3.673
_exptl_absorpt_correction_T_max 0.728
_exptl_absorpt_correction_T_min 0.597
_exptl_absorpt_correction_type gaussian
_exptl_absorpt_process_details
;
P. Coppens, L. Leiserowitz, D Rabinovich, Acta Cryst.
   (1965), 18, 1035-1038
;
_exptl_crystal_colour 'light green'
_exptl_crystal_colour_modifier light
_exptl_crystal_colour_primary green
_exptl_crystal_density_diffrn 2.161
_exptl_crystal_density_method 'not measured'
_exptl_crystal_description prism
_exptl_crystal_F_000 858
_exptl_crystal_size_max 0.15
_exptl_crystal_size_mid 0.11
_exptl_crystal_size_min 0.1
_refine_diff_density_max 2.037
_refine_diff_density_min -1.624
_refine_diff_density_rms 0.172
_refine_ls_extinction_coef 0.0039(4)
_refine_ls_extinction_expression Fc^*^=kFc[1+0.001xFc^2^\l^3^/sin(2\q)]^-1/4^
_refine_ls_extinction_method 'SHELXL-2014/7 (Sheldrick 2014'
_refine_ls_goodness_of_fit_ref 1.039
_refine_ls_hydrogen_treatment constr
_refine_ls_matrix_type full
_refine_ls_number_parameters 387
_refine_ls_number_reflns 6044
_refine_ls_number_restraints 0
_refine_ls_restrained_S_all 1.039
_refine_ls_R_factor_all 0.0535
_refine_ls_R_factor_gt 0.0389
_refine_ls_shift/su_max 0.000
_refine_ls_shift/su_mean 0.000
_refine_ls_structure_factor_coef Fsqd
_refine_ls_weighting_details 'w=1/[\s^2^(Fo^2^)+(0.0541P)^2^+2.1758P] where P=(Fo^2^+2Fc^2^)/3'
_refine_ls_weighting_scheme calc
_refine_ls_wR_factor_gt 0.0924
_refine_ls_wR_factor_ref 0.1019
_reflns_Friedel_coverage 0.000
_reflns_number_gt 4844
_reflns_number_total 6044
_reflns_threshold_expression 'I > 2\s(I)'
_cod_data_source_file c6nj00140h2.cif
_cod_data_source_block Prsuc
_cod_depositor_comments 'Adding full bibliography for 7055457--7055469.cif.'
_cod_database_code 7055462
_shelx_space_group_comment
;
The symmetry employed for this shelxl refinement is uniquely defined
by the following loop, which should always be used as a source of
symmetry information in preference to the above space-group names.
They are only intended as comments.
;
_shelx_estimated_absorpt_t_max 0.710
_shelx_estimated_absorpt_t_min 0.609
_olex2_refinement_description
;
1. Fixed Uiso
 At 1.2 times of:
  All C(H) groups, All C(H,H) groups, All N(H) groups
 At 1.5 times of:
  All O(H,H) groups
2. Others
 Fixed Sof: O1W(0.5) H1WA(0.5) H1WB(0.5)
3.a Riding coordinates:
 O5(H5A,H5B), O7(H7A,H7B), O8(H8A,H8B), O11(H11A,H11B), C18(H18A,H18B),
 C19(H19A,H19B), O1W(H1WA,H1WB)
3.b Free rotating group:
 O2W(H2WA,H2WB)
3.c Rotating group:
 O6(H6A,H6B), O12(H12A,H12B), O13(H13A,H13B), O14(H14A,H14B)
3.d Aromatic/amide H refined with riding coordinates:
 N1'(H1'), N1(H1), C3'(H3'), C3(H3)
;
_shelx_shelxl_version_number 2014/7
_olex2_submission_special_instructions 'No special instructions were received'

loop_
_space_group_symop_operation_xyz
'x, y, z'
'-x, -y, -z'

loop_
_atom_site_label
_atom_site_type_symbol
_atom_site_fract_x
_atom_site_fract_y
_atom_site_fract_z
_atom_site_U_iso_or_equiv
_atom_site_adp_type
_atom_site_occupancy
_atom_site_site_symmetry_order
_atom_site_calc_flag
_atom_site_refinement_flags_posn
_atom_site_refinement_flags_occupancy
Pr1 Pr -0.09539(3) 0.54487(2) 0.29526(2) 0.02098(10) Uani 1 1 d . .
Pr2 Pr 0.28020(3) -0.10515(2) 0.20142(2) 0.02218(10) Uani 1 1 d . .
O1 O -0.1223(4) 0.5142(4) 0.1361(3) 0.0324(9) Uani 1 1 d . .
O1' O -0.3581(4) 0.5573(3) 0.3406(3) 0.0300(8) Uani 1 1 d . .
O2 O -0.2719(6) 0.5181(4) 0.0482(4) 0.0552(14) Uani 1 1 d . .
O2' O -0.5291(4) 0.4701(4) 0.3797(3) 0.0366(9) Uani 1 1 d . .
O3' O -0.1477(5) -0.0860(4) 0.4205(5) 0.0645(16) Uani 1 1 d . .
O3 O -0.1462(4) -0.0397(4) 0.1164(3) 0.0345(9) Uani 1 1 d . .
O4 O 0.0758(4) -0.1235(3) 0.1540(3) 0.0295(8) Uani 1 1 d . .
O4' O 0.0767(4) -0.0737(4) 0.3607(3) 0.0320(8) Uani 1 1 d . .
O5 O 0.0820(5) 0.6323(4) 0.1504(3) 0.0430(10) Uani 1 1 d . .
H5A H 0.0895 0.7211 0.1261 0.065 Uiso 1 1 d R .
H5B H 0.1768 0.6038 0.1121 0.065 Uiso 1 1 d R .
O6 O -0.2547(5) 0.7774(4) 0.2382(4) 0.0404(10) Uani 1 1 d . .
H6A H -0.3232 0.7819 0.2095 0.061 Uiso 1 1 d GR .
H6B H -0.1987 0.8197 0.1908 0.061 Uiso 1 1 d GR .
O7 O -0.0072(5) 0.6764(4) 0.3628(4) 0.0413(10) Uani 1 1 d . .
H7A H 0.0374 0.6974 0.3937 0.062 Uiso 1 1 d R .
H7B H -0.0415 0.7468 0.3165 0.062 Uiso 1 1 d R .
O8 O -0.2245(5) 0.5723(6) 0.4797(4) 0.0582(14) Uani 1 1 d . .
H8A H -0.3035 0.5437 0.5183 0.087 Uiso 1 1 d R .
H8B H -0.1867 0.5947 0.5279 0.087 Uiso 1 1 d R .
O9 O 0.1111(4) 0.4005(4) 0.3835(3) 0.0343(9) Uani 1 1 d . .
O10 O 0.1488(4) 0.3610(4) 0.2267(3) 0.0305(8) Uani 1 1 d . .
O11 O 0.3047(5) -0.3398(4) 0.2460(4) 0.0493(12) Uani 1 1 d . .
H11A H 0.2443 -0.3521 0.2239 0.074 Uiso 1 1 d R .
H11B H 0.3118 -0.3915 0.3066 0.074 Uiso 1 1 d R .
O12 O 0.3369(4) -0.0916(4) 0.0108(3) 0.0390(10) Uani 1 1 d . .
H12A H 0.3966 -0.0450 -0.0260 0.058 Uiso 1 1 d GR .
H12B H 0.2534 -0.0540 -0.0146 0.058 Uiso 1 1 d GR .
O13 O 0.5608(5) -0.2382(4) 0.1229(4) 0.0464(11) Uani 1 1 d . .
H13A H 0.5938 -0.2067 0.0545 0.070 Uiso 1 1 d GR .
H13B H 0.5776 -0.3225 0.1264 0.070 Uiso 1 1 d GR .
O14 O 0.4109(5) -0.2082(4) 0.3462(3) 0.0413(10) Uani 1 1 d . .
H14A H 0.4488 -0.1564 0.3545 0.062 Uiso 1 1 d GR .
H14B H 0.4863 -0.2835 0.3322 0.062 Uiso 1 1 d GR .
O15 O 0.2735(4) 0.0712(4) 0.2825(3) 0.0345(9) Uani 1 1 d . .
O16 O 0.4259(5) 0.0423(5) 0.1271(4) 0.0473(11) Uani 1 1 d . .
N1' N -0.0548(5) 0.1922(4) 0.3722(4) 0.0265(9) Uani 1 1 d . .
H1' H 0.0401 0.1600 0.3668 0.032 Uiso 1 1 calc R .
N1 N 0.0324(5) 0.2458(4) 0.1294(4) 0.0256(9) Uani 1 1 d . .
H1 H 0.0872 0.2802 0.1367 0.031 Uiso 1 1 calc R .
N2' N -0.1387(5) 0.3206(4) 0.3638(4) 0.0273(9) Uani 1 1 d . .
N2 N 0.0692(5) 0.1168(4) 0.1401(4) 0.0260(9) Uani 1 1 d . .
C1 C -0.1709(6) 0.4614(5) 0.0961(4) 0.0289(11) Uani 1 1 d . .
C1' C -0.0633(6) -0.0253(5) 0.3914(4) 0.0301(12) Uani 1 1 d . .
C2' C -0.1358(6) 0.1202(5) 0.3901(4) 0.0261(11) Uani 1 1 d . .
C2 C -0.1013(6) 0.3148(5) 0.1056(4) 0.0261(11) Uani 1 1 d . .
C3' C -0.2823(6) 0.2050(5) 0.3964(4) 0.0278(11) Uani 1 1 d . .
H3' H -0.3654 0.1842 0.4096 0.033 Uiso 1 1 calc R .
C3 C -0.1519(6) 0.2266(5) 0.0992(4) 0.0260(11) Uani 1 1 d . .
H3 H -0.2406 0.2444 0.0831 0.031 Uiso 1 1 calc R .
C4 C -0.0435(6) 0.1043(5) 0.1218(4) 0.0258(11) Uani 1 1 d . .
C4' C -0.2795(5) 0.3291(5) 0.3788(4) 0.0237(10) Uani 1 1 d . .
C5' C -0.3998(5) 0.4608(5) 0.3677(4) 0.0248(10) Uani 1 1 d . .
C5 C -0.0386(5) -0.0286(5) 0.1313(4) 0.0243(10) Uani 1 1 d . .
C17 C 0.3759(6) 0.0954(5) 0.2085(4) 0.0271(11) Uani 1 1 d . .
C18 C 0.4438(6) 0.1847(6) 0.2142(5) 0.0372(14) Uani 1 1 d . .
H18A H 0.5457 0.1323 0.2212 0.045 Uiso 1 1 d R .
H18B H 0.4465 0.2483 0.1499 0.045 Uiso 1 1 d R .
C19 C 0.3564(6) 0.2593(6) 0.3074(5) 0.0385(14) Uani 1 1 d . .
H19A H 0.4084 0.3125 0.3070 0.046 Uiso 1 1 d R .
H19B H 0.3576 0.1944 0.3710 0.046 Uiso 1 1 d R .
C20 C 0.1979(6) 0.3432(5) 0.3052(4) 0.0272(11) Uani 1 1 d . .
O1W O 0.4359(13) 0.5246(14) 0.0699(12) 0.094(5) Uani 0.5 1 d . P
H1WA H 0.5250 0.5225 0.0543 0.141 Uiso 0.5 1 d R P
H1WB H 0.4279 0.4955 0.0220 0.141 Uiso 0.5 1 d R P
O2W O 0.4233(10) 0.0763(9) 0.5849(7) 0.107(3) Uani 1 1 d . .
H2WA H 0.3857 0.0397 0.5607 0.160 Uiso 1 1 d G .
H2WB H 0.3948 0.1583 0.5598 0.160 Uiso 1 1 d G .

loop_
_atom_site_aniso_label
_atom_site_aniso_U_11
_atom_site_aniso_U_22
_atom_site_aniso_U_33
_atom_site_aniso_U_23
_atom_site_aniso_U_13
_atom_site_aniso_U_12
Pr1 0.02101(15) 0.01864(15) 0.02613(17) -0.00415(11) -0.00819(11) -0.00797(11)
Pr2 0.02050(16) 0.01877(16) 0.02852(17) -0.00406(11) -0.00883(11) -0.00635(11)
O1 0.041(2) 0.0277(19) 0.037(2) -0.0053(16) -0.0199(18) -0.0126(17)
O1' 0.0258(18) 0.0213(17) 0.045(2) -0.0042(16) -0.0115(17) -0.0098(15)
O2 0.063(3) 0.029(2) 0.092(4) -0.005(2) -0.059(3) -0.006(2)
O2' 0.0229(19) 0.034(2) 0.054(3) 0.0002(18) -0.0116(18) -0.0140(16)
O3' 0.039(3) 0.030(2) 0.122(5) -0.026(3) -0.001(3) -0.017(2)
O3 0.035(2) 0.031(2) 0.050(2) 0.0039(17) -0.0269(19) -0.0173(17)
O4 0.0287(19) 0.0181(17) 0.045(2) -0.0037(16) -0.0169(17) -0.0067(15)
O4' 0.0262(19) 0.0280(19) 0.036(2) -0.0044(16) -0.0050(16) -0.0074(16)
O5 0.055(3) 0.040(2) 0.040(2) -0.0071(19) -0.001(2) -0.031(2)
O6 0.036(2) 0.029(2) 0.060(3) 0.0050(19) -0.021(2) -0.0173(18)
O7 0.046(2) 0.035(2) 0.053(3) -0.0141(19) -0.010(2) -0.022(2)
O8 0.041(3) 0.117(5) 0.038(3) -0.030(3) 0.003(2) -0.049(3)
O9 0.031(2) 0.037(2) 0.035(2) -0.0176(18) -0.0148(17) -0.0008(17)
O10 0.0299(19) 0.033(2) 0.035(2) -0.0076(16) -0.0115(16) -0.0125(16)
O11 0.050(3) 0.030(2) 0.079(3) 0.006(2) -0.041(3) -0.015(2)
O12 0.033(2) 0.056(3) 0.032(2) -0.0054(19) -0.0087(17) -0.021(2)
O13 0.036(2) 0.039(2) 0.061(3) -0.017(2) -0.020(2) 0.0005(19)
O14 0.043(2) 0.035(2) 0.039(2) -0.0098(18) -0.0201(19) 0.0006(19)
O15 0.034(2) 0.031(2) 0.040(2) -0.0116(17) -0.0065(18) -0.0114(17)
O16 0.046(3) 0.057(3) 0.050(3) -0.029(2) 0.010(2) -0.033(2)
N1' 0.021(2) 0.022(2) 0.036(2) -0.0041(18) -0.0067(18) -0.0076(17)
N1 0.027(2) 0.020(2) 0.036(2) -0.0049(18) -0.0141(19) -0.0094(18)
N2' 0.024(2) 0.023(2) 0.034(2) -0.0055(18) -0.0078(18) -0.0073(18)
N2 0.024(2) 0.021(2) 0.034(2) -0.0059(18) -0.0091(18) -0.0078(17)
C1 0.032(3) 0.023(3) 0.032(3) -0.004(2) -0.016(2) -0.004(2)
C1' 0.034(3) 0.022(3) 0.037(3) -0.008(2) -0.006(2) -0.012(2)
C2' 0.029(3) 0.023(2) 0.027(3) -0.007(2) -0.006(2) -0.010(2)
C2 0.028(3) 0.024(3) 0.026(3) -0.002(2) -0.013(2) -0.006(2)
C3' 0.026(3) 0.032(3) 0.030(3) -0.006(2) -0.006(2) -0.015(2)
C3 0.022(2) 0.025(3) 0.030(3) -0.001(2) -0.013(2) -0.005(2)
C4 0.023(2) 0.025(3) 0.029(3) -0.008(2) -0.008(2) -0.005(2)
C4' 0.022(2) 0.025(2) 0.026(3) -0.005(2) -0.007(2) -0.009(2)
C5' 0.023(2) 0.026(3) 0.027(3) -0.004(2) -0.008(2) -0.010(2)
C5 0.027(3) 0.023(2) 0.025(3) -0.0047(19) -0.008(2) -0.010(2)
C17 0.023(2) 0.022(2) 0.040(3) -0.011(2) -0.010(2) -0.005(2)
C18 0.025(3) 0.037(3) 0.056(4) -0.022(3) -0.006(3) -0.011(2)
C19 0.029(3) 0.032(3) 0.062(4) -0.025(3) -0.018(3) -0.002(2)
C20 0.026(3) 0.023(2) 0.040(3) -0.006(2) -0.015(2) -0.011(2)
O1W 0.055(7) 0.120(11) 0.128(12) -0.089(10) 0.000(7) -0.027(7)
O2W 0.091(5) 0.115(6) 0.115(7) -0.046(6) -0.021(5) -0.026(5)

loop_
_atom_type_symbol
_atom_type_description
_atom_type_scat_dispersion_real
_atom_type_scat_dispersion_imag
_atom_type_scat_source
C C 0.0033 0.0016 'International Tables Vol C Tables 4.2.6.8 and 6.1.1.4'
H H 0.0000 0.0000 'International Tables Vol C Tables 4.2.6.8 and 6.1.1.4'
N N 0.0061 0.0033 'International Tables Vol C Tables 4.2.6.8 and 6.1.1.4'
O O 0.0106 0.0060 'International Tables Vol C Tables 4.2.6.8 and 6.1.1.4'
Pr Pr -0.2180 2.8214 'International Tables Vol C Tables 4.2.6.8 and 6.1.1.4'

loop_
_geom_angle_atom_site_label_1
_geom_angle_atom_site_label_2
_geom_angle_atom_site_label_3
_geom_angle
O1 Pr1 O1' 75.28(13)
O1 Pr1 O5 76.04(14)
O1 Pr1 O6 82.01(13)
O1 Pr1 O7 142.33(14)
O1 Pr1 O8 143.35(14)
O1 Pr1 O9 125.73(12)
O1 Pr1 O10 75.12(12)
O1 Pr1 N2' 80.08(13)
O1 Pr1 C20 100.81(14)
O1' Pr1 O5 139.52(13)
O1' Pr1 O6 72.94(12)
O1' Pr1 O7 125.79(13)
O1' Pr1 O9 129.90(13)
O1' Pr1 O10 128.74(12)
O1' Pr1 N2' 62.70(12)
O1' Pr1 C20 136.98(13)
O5 Pr1 O6 75.30(14)
O5 Pr1 O7 68.65(14)
O5 Pr1 O10 68.65(13)
O5 Pr1 N2' 137.61(14)
O5 Pr1 C20 76.38(15)
O6 Pr1 O7 76.85(13)
O6 Pr1 O10 140.86(14)
O6 Pr1 N2' 135.01(13)
O6 Pr1 C20 149.92(14)
O7 Pr1 N2' 135.95(14)
O7 Pr1 C20 83.59(14)
O8 Pr1 O1' 68.16(13)
O8 Pr1 O5 135.98(15)
O8 Pr1 O6 89.56(17)
O8 Pr1 O7 67.69(15)
O8 Pr1 O9 78.97(15)
O8 Pr1 O10 127.18(15)
O8 Pr1 N2' 81.14(17)
O8 Pr1 C20 104.00(16)
O9 Pr1 O5 90.22(14)
O9 Pr1 O6 145.05(13)
O9 Pr1 O7 68.23(13)
O9 Pr1 O10 51.29(12)
O9 Pr1 N2' 76.06(13)
O9 Pr1 C20 25.74(13)
O10 Pr1 O7 102.84(12)
O10 Pr1 N2' 71.65(13)
O10 Pr1 C20 25.74(13)
N2' Pr1 C20 74.36(14)
O4 Pr2 O11 70.74(12)
O4 Pr2 O13 121.50(13)
O4 Pr2 O15 129.92(12)
O4 Pr2 O16 134.02(15)
O4 Pr2 N2 62.82(12)
O4 Pr2 C17 139.40(12)
O4' Pr2 O4 76.18(13)
O4' Pr2 O11 85.44(15)
O4' Pr2 O12 143.35(13)
O4' Pr2 O13 145.27(14)
O4' Pr2 O14 76.24(13)
O4' Pr2 O15 71.64(13)
O4' Pr2 O16 122.02(13)
O4' Pr2 N2 77.46(13)
O4' Pr2 C17 97.00(14)
O11 Pr2 O13 74.84(15)
O11 Pr2 O15 140.74(14)
O11 Pr2 O16 143.98(15)
O11 Pr2 N2 133.04(13)
O11 Pr2 C17 149.55(14)
O12 Pr2 O4 69.87(13)
O12 Pr2 O11 95.86(16)
O12 Pr2 O13 68.33(14)
O12 Pr2 O14 139.24(14)
O12 Pr2 O15 121.62(14)
O12 Pr2 O16 75.98(14)
O12 Pr2 N2 75.12(14)
O12 Pr2 C17 99.76(15)
O13 Pr2 N2 136.44(15)
O13 Pr2 C17 86.86(14)
O14 Pr2 O4 136.02(14)
O14 Pr2 O11 73.52(14)
O14 Pr2 O13 70.91(14)
O14 Pr2 O15 70.36(13)
O14 Pr2 O16 89.81(16)
O14 Pr2 N2 140.23(13)
O14 Pr2 C17 77.60(15)
O15 Pr2 O13 106.58(13)
O15 Pr2 N2 73.32(13)
O15 Pr2 C17 25.43(14)
O16 Pr2 O13 69.52(15)
O16 Pr2 O15 50.88(13)
O16 Pr2 N2 79.48(15)
O16 Pr2 C17 25.55(14)
N2 Pr2 C17 76.59(13)
C1 O1 Pr1 147.3(4)
C5' O1' Pr1 126.4(3)
C5 O4 Pr2 125.3(3)
C1' O4' Pr2 141.8(4)
Pr1 O5 H5A 133.8
Pr1 O5 H5B 139.2
H5A O5 H5B 84.1
Pr1 O6 H6A 111.7
Pr1 O6 H6B 111.3
H6A O6 H6B 107.9
Pr1 O7 H7A 162.7
Pr1 O7 H7B 91.3
H7A O7 H7B 105.3
Pr1 O8 H8A 122.9
Pr1 O8 H8B 125.0
H8A O8 H8B 110.6
C20 O9 Pr1 95.5(3)
C20 O10 Pr1 93.0(3)
Pr2 O11 H11A 112.3
Pr2 O11 H11B 127.3
H11A O11 H11B 106.9
Pr2 O12 H12A 112.8
Pr2 O12 H12B 113.4
H12A O12 H12B 106.7
Pr2 O13 H13A 112.5
Pr2 O13 H13B 111.4
H13A O13 H13B 107.5
Pr2 O14 H14A 110.9
Pr2 O14 H14B 110.9
H14A O14 H14B 107.7
C17 O15 Pr2 94.1(3)
C17 O16 Pr2 94.8(3)
N2' N1' H1' 123.9
C2' N1' H1' 123.9
C2' N1' N2' 112.3(4)
N2 N1 H1 124.2
N2 N1 C2 111.6(4)
C2 N1 H1 124.2
N1' N2' Pr1 137.8(3)
N1' N2' C4' 105.0(4)
C4' N2' Pr1 116.0(3)
N1 N2 Pr2 138.4(3)
C4 N2 Pr2 115.8(3)
C4 N2 N1 105.5(4)
O1 C1 C2 117.3(4)
O2 C1 O1 126.4(5)
O2 C1 C2 116.3(5)
O3' C1' O4' 125.8(5)
O3' C1' C2' 117.1(5)
O4' C1' C2' 117.1(5)
N1' C2' C1' 121.7(5)
N1' C2' C3' 107.1(4)
C3' C2' C1' 131.0(5)
N1 C2 C1 121.5(5)
N1 C2 C3 106.8(4)
C3 C2 C1 131.7(5)
C2' C3' H3' 127.4
C2' C3' C4' 105.2(4)
C4' C3' H3' 127.4
C2 C3 H3 127.1
C2 C3 C4 105.8(4)
C4 C3 H3 127.1
N2 C4 C3 110.3(5)
N2 C4 C5 118.6(4)
C3 C4 C5 131.0(5)
N2' C4' C3' 110.4(4)
N2' C4' C5' 118.5(4)
C3' C4' C5' 130.9(5)
O1' C5' C4' 116.0(4)
O2' C5' O1' 124.7(5)
O2' C5' C4' 119.2(5)
O3 C5 O4 124.6(5)
O3 C5 C4 118.4(4)
O4 C5 C4 117.0(4)
O15 C17 Pr2 60.5(3)
O15 C17 O16 119.8(5)
O15 C17 C18 121.9(5)
O16 C17 Pr2 59.6(3)
O16 C17 C18 118.4(5)
C18 C17 Pr2 172.6(4)
C17 C18 H18A 108.4
C17 C18 H18B 109.8
C17 C18 C19 112.7(5)
H18A C18 H18B 109.3
C19 C18 H18A 108.5
C19 C18 H18B 108.0
C18 C19 H19A 107.9
C18 C19 H19B 106.9
H19A C19 H19B 109.6
C20 C19 C18 113.4(5)
C20 C19 H19A 109.8
C20 C19 H19B 109.0
O9 C20 Pr1 58.8(2)
O9 C20 C19 118.8(5)
O10 C20 Pr1 61.3(3)
O10 C20 O9 119.3(5)
O10 C20 C19 121.9(5)
C19 C20 Pr1 170.0(4)
H1WA O1W H1WB 108.7
H2WA O2W H2WB 109.5

loop_
_geom_bond_atom_site_label_1
_geom_bond_atom_site_label_2
_geom_bond_distance
Pr1 O1 2.420(4)
Pr1 O1' 2.495(4)
Pr1 O5 2.502(4)
Pr1 O6 2.516(4)
Pr1 O7 2.554(4)
Pr1 O8 2.450(4)
Pr1 O9 2.496(4)
Pr1 O10 2.552(4)
Pr1 N2' 2.668(4)
Pr1 C20 2.906(5)
Pr2 O4 2.498(3)
Pr2 O4' 2.429(4)
Pr2 O11 2.518(4)
Pr2 O12 2.442(4)
Pr2 O13 2.595(4)
Pr2 O14 2.492(4)
Pr2 O15 2.543(4)
Pr2 O16 2.523(4)
Pr2 N2 2.668(4)
Pr2 C17 2.914(5)
O1 C1 1.248(6)
O1' C5' 1.278(6)
O2 C1 1.247(6)
O2' C5' 1.237(6)
O3' C1' 1.238(7)
O3 C5 1.251(6)
O4 C5 1.266(6)
O4' C1' 1.252(6)
O5 H5A 1.0128
O5 H5B 0.8916
O6 H6A 0.8912
O6 H6B 0.8945
O7 H7A 0.8558
O7 H7B 0.8922
O8 H8A 0.9415
O8 H8B 1.0046
O9 C20 1.268(6)
O10 C20 1.264(6)
O11 H11A 0.8503
O11 H11B 0.8783
O12 H12A 0.9172
O12 H12B 0.9135
O13 H13A 0.9057
O13 H13B 0.9000
O14 H14A 0.8893
O14 H14B 0.8911
O15 C17 1.255(7)
O16 C17 1.261(7)
N1' H1' 0.8600
N1' N2' 1.343(6)
N1' C2' 1.338(7)
N1 H1 0.8600
N1 N2 1.343(6)
N1 C2 1.348(6)
N2' C4' 1.349(6)
N2 C4 1.333(7)
C1 C2 1.506(7)
C1' C2' 1.506(7)
C2' C3' 1.376(7)
C2 C3 1.361(7)
C3' H3' 0.9300
C3' C4' 1.394(7)
C3 H3 0.9300
C3 C4 1.392(7)
C4 C5 1.481(7)
C4' C5' 1.487(7)
C17 C18 1.504(7)
C18 H18A 0.9733
C18 H18B 0.9741
C18 C19 1.525(8)
C19 H19A 0.9717
C19 H19B 0.9742
C19 C20 1.489(7)
O1W H1WA 0.8546
O1W H1WB 0.8544
O2W H2WA 0.8628
O2W H2WB 0.8616

loop_
_geom_torsion_atom_site_label_1
_geom_torsion_atom_site_label_2
_geom_torsion_atom_site_label_3
_geom_torsion_atom_site_label_4
_geom_torsion
Pr1 O1 C1 O2 114.5(7)
Pr1 O1 C1 C2 -65.7(8)
Pr1 O1' C5' O2' -172.6(4)
Pr1 O1' C5' C4' 3.8(6)
Pr1 O9 C20 O10 -9.7(5)
Pr1 O9 C20 C19 168.8(4)
Pr1 O10 C20 O9 9.5(5)
Pr1 O10 C20 C19 -169.0(5)
Pr1 N2' C4' C3' 169.6(3)
Pr1 N2' C4' C5' -6.5(6)
Pr2 O4 C5 O3 -173.7(4)
Pr2 O4 C5 C4 6.5(6)
Pr2 O4' C1' O3' 98.4(8)
Pr2 O4' C1' C2' -79.9(7)
Pr2 O15 C17 O16 7.0(5)
Pr2 O15 C17 C18 -171.9(4)
Pr2 O16 C17 O15 -7.1(5)
Pr2 O16 C17 C18 171.9(4)
Pr2 N2 C4 C3 175.0(3)
Pr2 N2 C4 C5 -3.1(6)
O1 C1 C2 N1 -17.8(8)
O1 C1 C2 C3 158.7(6)
O2 C1 C2 N1 162.0(6)
O2 C1 C2 C3 -21.6(9)
O3' C1' C2' N1' 171.8(6)
O3' C1' C2' C3' -14.2(9)
O4' C1' C2' N1' -9.7(8)
O4' C1' C2' C3' 164.2(6)
O15 C17 C18 C19 -10.7(8)
O16 C17 C18 C19 170.4(5)
N1' N2' C4' C3' -0.1(6)
N1' N2' C4' C5' -176.2(4)
N1' C2' C3' C4' 1.3(6)
N1 N2 C4 C3 0.1(6)
N1 N2 C4 C5 -177.9(4)
N1 C2 C3 C4 0.9(6)
N2' N1' C2' C1' 173.7(5)
N2' N1' C2' C3' -1.5(6)
N2' C4' C5' O1' 2.3(7)
N2' C4' C5' O2' 179.0(5)
N2 N1 C2 C1 176.3(5)
N2 N1 C2 C3 -0.9(6)
N2 C4 C5 O3 178.4(5)
N2 C4 C5 O4 -1.8(7)
C1 C2 C3 C4 -175.9(5)
C1' C2' C3' C4' -173.3(5)
C2' N1' N2' Pr1 -165.2(4)
C2' N1' N2' C4' 1.0(6)
C2' C3' C4' N2' -0.7(6)
C2' C3' C4' C5' 174.7(5)
C2 N1 N2 Pr2 -172.5(4)
C2 N1 N2 C4 0.5(6)
C2 C3 C4 N2 -0.6(6)
C2 C3 C4 C5 177.1(5)
C3' C4' C5' O1' -172.8(5)
C3' C4' C5' O2' 3.9(9)
C3 C4 C5 O3 0.9(9)
C3 C4 C5 O4 -179.3(5)
C17 C18 C19 C20 -59.8(7)
C18 C19 C20 Pr1 -113(2)
C18 C19 C20 O9 173.7(5)
C18 C19 C20 O10 -7.8(8)
